data_2223227
loop_
_publ_author_name
'He, Li-Min'
'Cao, Gao'
'Hu, Ai-Xi'

_publ_section_title
;
 2-(2-Amino-5-methylthiazol-4-yl)phenol
;
_journal_coeditor_code XU2563
_journal_issue 9
_journal_name_full 'Acta Crystallographica Section E'
_journal_page_first o2161
_journal_paper_doi 10.1107/S160053680903164X
_journal_volume 65
_journal_year 2009
_chemical_formula_iupac 'C10 H10 N2 O S'
_chemical_formula_moiety 'C10 H10 N2 O S'
_chemical_formula_sum 'C10 H10 N2 O S'
_chemical_formula_weight 206.27
_chemical_name_systematic
;
2-(2-Amino-5-methylthiazol-4-yl)phenol
;
_space_group_IT_number 61
_symmetry_cell_setting orthorhombic
_symmetry_space_group_name_Hall '-P 2ac 2ab'
_symmetry_space_group_name_H-M 'P b c a'
_atom_sites_solution_hydrogens geom
_atom_sites_solution_primary direct
_atom_sites_solution_secondary difmap
_cell_angle_alpha 90.00
_cell_angle_beta 90.00
_cell_angle_gamma 90.00
_cell_formula_units_Z 8
_cell_length_a 12.9391(5)
_cell_length_b 10.3967(4)
_cell_length_c 14.2938(6)
_cell_measurement_reflns_used 7684
_cell_measurement_temperature 173(2)
_cell_measurement_theta_max 27.04
_cell_measurement_theta_min 2.42
_cell_volume 1922.86(13)
_computing_cell_refinement 'SAINT-PLUS (Bruker, 2003)'
_computing_data_collection 'SMART (Bruker, 2001)'
_computing_data_reduction 'SAINT-PLUS (Bruker, 2003)'
_computing_molecular_graphics 'SHELXTL (Sheldrick, 2008)'
_computing_publication_material 'SHELXTL (Sheldrick, 2008)'
_computing_structure_refinement 'SHELXTL (Sheldrick, 2008)'
_computing_structure_solution 'SHELXTL (Sheldrick, 2008)'
_diffrn_ambient_temperature 173(2)
_diffrn_measured_fraction_theta_full 0.997
_diffrn_measured_fraction_theta_max 0.997
_diffrn_measurement_device_type 'Bruker SMART 1000 CCD diffractometer'
_diffrn_measurement_method '\w scans'
_diffrn_radiation_monochromator graphite
_diffrn_radiation_source 'fine-focus sealed tube'
_diffrn_radiation_type MoK\a
_diffrn_radiation_wavelength 0.71073
_diffrn_reflns_av_R_equivalents 0.0268
_diffrn_reflns_av_sigmaI/netI 0.0201
_diffrn_reflns_limit_h_max 14
_diffrn_reflns_limit_h_min -15
_diffrn_reflns_limit_k_max 12
_diffrn_reflns_limit_k_min -12
_diffrn_reflns_limit_l_max 17
_diffrn_reflns_limit_l_min -17
_diffrn_reflns_number 11037
_diffrn_reflns_theta_full 26.00
_diffrn_reflns_theta_max 26.00
_diffrn_reflns_theta_min 2.85
_diffrn_standards_number 0
_exptl_absorpt_coefficient_mu 0.302
_exptl_absorpt_correction_T_max 0.8914
_exptl_absorpt_correction_T_min 0.8688
_exptl_absorpt_correction_type multi-scan
_exptl_absorpt_process_details '(SADABS; Sheldrick, 2004)'
_exptl_crystal_colour yellow
_exptl_crystal_density_diffrn 1.425
_exptl_crystal_density_method 'not measured'
_exptl_crystal_description block
_exptl_crystal_F_000 864
_exptl_crystal_size_max 0.48
_exptl_crystal_size_mid 0.42
_exptl_crystal_size_min 0.39
_refine_diff_density_max 1.200
_refine_diff_density_min -0.333
_refine_ls_extinction_method none
_refine_ls_goodness_of_fit_ref 0.981
_refine_ls_hydrogen_treatment constr
_refine_ls_matrix_type full
_refine_ls_number_parameters 129
_refine_ls_number_reflns 1881
_refine_ls_number_restraints 0
_refine_ls_restrained_S_all 0.981
_refine_ls_R_factor_all 0.0575
_refine_ls_R_factor_gt 0.0535
_refine_ls_shift/su_max 0.000
_refine_ls_shift/su_mean 0.000
_refine_ls_structure_factor_coef Fsqd
_refine_ls_weighting_details 'calc w=1/[\s^2^(Fo^2^)+(0.0885P)^2^+3.3976P] where P=(Fo^2^+2Fc^2^)/3'
_refine_ls_weighting_scheme calc
_refine_ls_wR_factor_gt 0.1456
_refine_ls_wR_factor_ref 0.1499
_reflns_number_gt 1706
_reflns_number_total 1881
_reflns_threshold_expression >2sigma(I)
_cod_data_source_file xu2563.cif
_cod_data_source_block I
_cod_database_code 2223227
_cod_database_fobs_code 2223227

loop_
_symmetry_equiv_pos_as_xyz
'x, y, z'
'-x+1/2, -y, z+1/2'
'-x, y+1/2, -z+1/2'
'x+1/2, -y+1/2, -z'
'-x, -y, -z'
'x-1/2, y, -z-1/2'
'x, -y-1/2, z-1/2'
'-x-1/2, y-1/2, z'

loop_
_atom_site_type_symbol
_atom_site_label
_atom_site_fract_x
_atom_site_fract_y
_atom_site_fract_z
_atom_site_U_iso_or_equiv
_atom_site_adp_type
_atom_site_calc_flag
_atom_site_refinement_flags
_atom_site_occupancy
_atom_site_disorder_assembly
_atom_site_disorder_group
S S1 0.29069(5) 0.23322(6) 0.58881(4) 0.0269(2) Uani d . 1 . .
C C1 0.2598(2) 0.3782(2) 0.64120(16) 0.0242(5) Uani d . 1 . .
C C2 0.43091(18) 0.4000(2) 0.61774(16) 0.0232(5) Uani d . 1 . .
C C3 0.4199(2) 0.2792(2) 0.58181(17) 0.0266(6) Uani d . 1 . .
C C4 0.52468(18) 0.4802(2) 0.62670(16) 0.0241(5) Uani d . 1 . .
C C5 0.52103(19) 0.6026(2) 0.66966(17) 0.0263(5) Uani d . 1 . .
C C6 0.6103(2) 0.6770(3) 0.67875(18) 0.0315(6) Uani d . 1 . .
H H6 0.6066 0.7589 0.7081 0.038 Uiso calc R 1 . .
C C7 0.7037(2) 0.6329(3) 0.64567(19) 0.0344(6) Uani d . 1 . .
H H7 0.7642 0.6840 0.6526 0.041 Uiso calc R 1 . .
C C8 0.7095(2) 0.5136(3) 0.6021(2) 0.0369(7) Uani d . 1 . .
H H8 0.7738 0.4829 0.5790 0.044 Uiso calc R 1 . .
C C9 0.6212(2) 0.4398(3) 0.59266(18) 0.0314(6) Uani d . 1 . .
H H9 0.6261 0.3590 0.5620 0.038 Uiso calc R 1 . .
C C10 0.4945(2) 0.1822(3) 0.5439(2) 0.0413(7) Uani d . 1 . .
H H10A 0.5252 0.2149 0.4859 0.062 Uiso calc R 1 . .
H H10B 0.4579 0.1016 0.5309 0.062 Uiso calc R 1 . .
H H10C 0.5491 0.1665 0.5899 0.062 Uiso calc R 1 . .
N N1 0.33898(16) 0.45419(19) 0.65168(14) 0.0243(5) Uani d . 1 . .
N N2 0.16111(17) 0.4091(2) 0.66472(16) 0.0316(5) Uani d . 1 . .
H H2A 0.1473 0.4850 0.6889 0.038 Uiso calc R 1 . .
H H2B 0.1110 0.3531 0.6558 0.038 Uiso calc R 1 . .
O O1 0.43180(14) 0.65465(18) 0.70442(15) 0.0359(5) Uani d . 1 . .
H H1 0.3833 0.6015 0.6985 0.054 Uiso calc R 1 . .

loop_
_atom_site_aniso_label
_atom_site_aniso_U_11
_atom_site_aniso_U_22
_atom_site_aniso_U_33
_atom_site_aniso_U_12
_atom_site_aniso_U_13
_atom_site_aniso_U_23
S1 0.0270(4) 0.0238(4) 0.0301(4) -0.0019(2) -0.0005(2) -0.0051(2)
C1 0.0263(12) 0.0229(12) 0.0234(11) -0.0001(9) -0.0006(9) -0.0005(9)
C2 0.0234(12) 0.0238(12) 0.0225(11) 0.0026(9) 0.0002(9) 0.0014(9)
C3 0.0258(12) 0.0266(13) 0.0274(12) 0.0006(10) 0.0004(9) -0.0009(9)
C4 0.0236(12) 0.0264(12) 0.0223(11) 0.0008(9) -0.0014(9) 0.0036(9)
C5 0.0243(12) 0.0270(12) 0.0277(12) 0.0022(10) -0.0017(9) 0.0022(10)
C6 0.0313(14) 0.0312(13) 0.0321(13) -0.0040(11) -0.0043(11) 0.0010(10)
C7 0.0285(14) 0.0421(16) 0.0328(13) -0.0106(11) -0.0026(10) 0.0045(12)
C8 0.0250(14) 0.0473(17) 0.0385(14) -0.0006(12) 0.0061(11) 0.0019(13)
C9 0.0274(13) 0.0335(14) 0.0333(13) 0.0010(11) 0.0047(10) -0.0017(11)
C10 0.0338(15) 0.0321(15) 0.0581(18) 0.0044(12) 0.0047(13) -0.0131(13)
N1 0.0221(10) 0.0226(10) 0.0282(10) 0.0003(8) 0.0016(8) -0.0015(8)
N2 0.0228(11) 0.0298(11) 0.0422(12) -0.0017(9) 0.0024(9) -0.0075(10)
O1 0.0242(9) 0.0275(10) 0.0561(12) 0.0006(7) -0.0007(8) -0.0113(9)

loop_
_atom_type_symbol
_atom_type_description
_atom_type_scat_dispersion_real
_atom_type_scat_dispersion_imag
_atom_type_scat_source
C C 0.0033 0.0016 'International Tables Vol C Tables 4.2.6.8 and 6.1.1.4'
H H 0.0000 0.0000 'International Tables Vol C Tables 4.2.6.8 and 6.1.1.4'
N N 0.0061 0.0033 'International Tables Vol C Tables 4.2.6.8 and 6.1.1.4'
O O 0.0106 0.0060 'International Tables Vol C Tables 4.2.6.8 and 6.1.1.4'
S S 0.1246 0.1234 'International Tables Vol C Tables 4.2.6.8 and 6.1.1.4'

loop_
_geom_angle_atom_site_label_1
_geom_angle_atom_site_label_2
_geom_angle_atom_site_label_3
_geom_angle_site_symmetry_1
_geom_angle_site_symmetry_3
_geom_angle
_geom_angle_publ_flag
C1 S1 C3 . . 90.41(12) ?
N1 C1 N2 . . 124.6(2) ?
N1 C1 S1 . . 113.39(19) ?
N2 C1 S1 . . 121.98(19) ?
C3 C2 N1 . . 114.3(2) ?
C3 C2 C4 . . 129.6(2) ?
N1 C2 C4 . . 116.1(2) ?
C2 C3 C10 . . 133.6(2) ?
C2 C3 S1 . . 109.35(19) ?
C10 C3 S1 . . 117.0(2) ?
C9 C4 C5 . . 116.7(2) ?
C9 C4 C2 . . 122.1(2) ?
C5 C4 C2 . . 121.2(2) ?
O1 C5 C6 . . 116.4(2) ?
O1 C5 C4 . . 122.8(2) ?
C6 C5 C4 . . 120.8(2) ?
C7 C6 C5 . . 120.6(3) ?
C7 C6 H6 . . 119.7 ?
C5 C6 H6 . . 119.7 ?
C6 C7 C8 . . 119.9(2) ?
C6 C7 H7 . . 120.1 ?
C8 C7 H7 . . 120.1 ?
C7 C8 C9 . . 119.6(3) ?
C7 C8 H8 . . 120.2 ?
C9 C8 H8 . . 120.2 ?
C8 C9 C4 . . 122.4(3) ?
C8 C9 H9 . . 118.8 ?
C4 C9 H9 . . 118.8 ?
C3 C10 H10A . . 109.5 ?
C3 C10 H10B . . 109.5 ?
H10A C10 H10B . . 109.5 ?
C3 C10 H10C . . 109.5 ?
H10A C10 H10C . . 109.5 ?
H10B C10 H10C . . 109.5 ?
C1 N1 C2 . . 112.6(2) ?
C1 N2 H2A . . 120.0 ?
C1 N2 H2B . . 120.0 ?
H2A N2 H2B . . 120.0 ?
C5 O1 H1 . . 109.5 ?

loop_
_geom_bond_atom_site_label_1
_geom_bond_atom_site_label_2
_geom_bond_site_symmetry_2
_geom_bond_distance
_geom_bond_publ_flag
S1 C1 . 1.730(2) ?
S1 C3 . 1.742(3) ?
C1 N1 . 1.302(3) ?
C1 N2 . 1.359(3) ?
C2 C3 . 1.364(4) ?
C2 N1 . 1.403(3) ?
C2 C4 . 1.477(3) ?
C3 C10 . 1.498(4) ?
C4 C9 . 1.405(3) ?
C4 C5 . 1.414(4) ?
C5 O1 . 1.368(3) ?
C5 C6 . 1.397(4) ?
C6 C7 . 1.376(4) ?
C6 H6 . 0.9500 ?
C7 C8 . 1.390(4) ?
C7 H7 . 0.9500 ?
C8 C9 . 1.382(4) ?
C8 H8 . 0.9500 ?
C9 H9 . 0.9500 ?
C10 H10A . 0.9800 ?
C10 H10B . 0.9800 ?
C10 H10C . 0.9800 ?
N2 H2A . 0.8800 ?
N2 H2B . 0.8800 ?
O1 H1 . 0.8400 ?

loop_
_geom_hbond_atom_site_label_D
_geom_hbond_atom_site_label_H
_geom_hbond_atom_site_label_A
_geom_hbond_site_symmetry_A
_geom_hbond_distance_DH
_geom_hbond_distance_HA
_geom_hbond_distance_DA
_geom_hbond_angle_DHA
O1 H1 N1 . 0.84 1.77 2.521(3) 148.3
N2 H2B O1 8_655 0.88 2.25 2.961(3) 138.1

loop_
_geom_torsion_atom_site_label_1
_geom_torsion_atom_site_label_2
_geom_torsion_atom_site_label_3
_geom_torsion_atom_site_label_4
_geom_torsion_site_symmetry_1
_geom_torsion_site_symmetry_2
_geom_torsion_site_symmetry_3
_geom_torsion_site_symmetry_4
_geom_torsion
_geom_torsion_publ_flag
C3 S1 C1 N1 . . . . 0.48(19) ?
C3 S1 C1 N2 . . . . 177.9(2) ?
N1 C2 C3 C10 . . . . -175.7(3) ?
C4 C2 C3 C10 . . . . 3.6(5) ?
N1 C2 C3 S1 . . . . 1.0(3) ?
C4 C2 C3 S1 . . . . -179.6(2) ?
C1 S1 C3 C2 . . . . -0.85(19) ?
C1 S1 C3 C10 . . . . 176.5(2) ?
C3 C2 C4 C9 . . . . 3.0(4) ?
N1 C2 C4 C9 . . . . -177.7(2) ?
C3 C2 C4 C5 . . . . -177.6(2) ?
N1 C2 C4 C5 . . . . 1.8(3) ?
C9 C4 C5 O1 . . . . 178.9(2) ?
C2 C4 C5 O1 . . . . -0.6(4) ?
C9 C4 C5 C6 . . . . -1.2(3) ?
C2 C4 C5 C6 . . . . 179.3(2) ?
O1 C5 C6 C7 . . . . -179.8(2) ?
C4 C5 C6 C7 . . . . 0.3(4) ?
C5 C6 C7 C8 . . . . 0.5(4) ?
C6 C7 C8 C9 . . . . -0.2(4) ?
C7 C8 C9 C4 . . . . -0.8(4) ?
C5 C4 C9 C8 . . . . 1.5(4) ?
C2 C4 C9 C8 . . . . -179.0(2) ?
N2 C1 N1 C2 . . . . -177.3(2) ?
S1 C1 N1 C2 . . . . 0.0(3) ?
C3 C2 N1 C1 . . . . -0.7(3) ?
C4 C2 N1 C1 . . . . 179.9(2) ?

loop_
_cod_related_entry_id
_cod_related_entry_database
_cod_related_entry_code
1 ChemSpider 24743066
